data_7133566
loop_
_publ_author_name
'Mao, Wei-Xin'
'Zhou, Long-Xing'
'Deng, Xin'
'Lan, Jin-Fei'
'Song, Xian-Jiang'
'Zhang, Han-Yue'

_publ_section_title
;
 H/F substitution achieves high piezoelectricity in enantiomeric molecular
 crystals.
;
_journal_issue 74
_journal_name_full 'Chemical communications (Cambridge, England)'
_journal_page_first 10172
_journal_page_last 10175
_journal_paper_doi 10.1039/d4cc03343d
_journal_volume 60
_journal_year 2024
_chemical_formula_moiety 'C7 H4 F O2, C9 H14 N O'
_chemical_formula_sum 'C16 H18 F N O3'
_chemical_formula_weight 291.31
_space_group_crystal_system monoclinic
_space_group_IT_number 14
_space_group_name_Hall '-P 2ybc'
_space_group_name_H-M_alt 'P 1 21/c 1'
_atom_sites_solution_hydrogens geom
_audit_block_doi 10.5517/ccdc.csd.cc2kfxzx
_audit_creation_date 2024-07-01
_audit_creation_method
;
Olex2 1.3
(compiled 2020.11.12 svn.r5f609507 for OlexSys, GUI svn.r6408)
;
_audit_update_record
;
2024-07-01 deposited with the CCDC.	2024-08-21 downloaded from the CCDC.
;
_cell_angle_alpha 90
_cell_angle_beta 91.293(2)
_cell_angle_gamma 90
_cell_formula_units_Z 4
_cell_length_a 12.2351(3)
_cell_length_b 6.07500(10)
_cell_length_c 20.6390(4)
_cell_measurement_reflns_used 5457
_cell_measurement_temperature 300(2)
_cell_measurement_theta_max 76.3930
_cell_measurement_theta_min 3.5890
_cell_volume 1533.67(5)
_computing_molecular_graphics 'Olex2 1.3 (Dolomanov et al., 2009)'
_computing_publication_material 'Olex2 1.3 (Dolomanov et al., 2009)'
_computing_structure_refinement 'SHELXL 2017/1 (Sheldrick, 2015)'
_computing_structure_solution 'SHELXT 2014/5 (Sheldrick, 2014)'
_diffrn_ambient_temperature 300(2)
_diffrn_detector_type HyPix
_diffrn_measured_fraction_theta_full 0.999
_diffrn_measured_fraction_theta_max 0.950
_diffrn_measurement_details
;
List of Runs (angles in degrees, time in seconds):

  # Type    Start    End  Width  t~exp~   \w     \q     \k     \f   Frames
#--------------------------------------------------------------------------
  1  \w     -5.00  20.00   0.50    0.24    --   45.45 -15.00-100.00   50
  2  \w     36.00  70.00   0.50    0.98    --  108.36 -61.00  60.00   68
  3  \w     35.00  69.00   0.50    0.98    --  108.36 -61.00  90.00   68
  4  \w     22.00 123.00   0.50    0.24    --   45.45  15.00  70.00  202
  5  \w    104.00 178.00   0.50    0.98    --  108.36  30.00 150.00  148
  6  \w     85.00 134.00   0.50    0.98    --  108.36  15.00  70.00   98
  7  \w    107.00 137.00   0.50    0.98    --  108.36  61.00 -30.00   60
  8  \w    152.00 178.00   0.50    0.98    --  108.36  61.00 -30.00   52
  9  \w     72.00  97.00   0.50    0.98    --  108.36 -94.00-120.00   50
 10  \w     78.00 109.00   0.50    0.98    --  108.36-125.00-180.00   62
 11  \w     35.00  61.00   0.50    0.98    --  108.36 -94.00-120.00   52
 12  \w     30.00  92.00   0.50    0.24    --   45.45-125.00-150.00  124
 13  \w   -166.00 -79.00   0.50    0.98    -- -102.00 -15.00-100.00  174
 14  \w   -119.00 -21.00   0.50    0.24    --  -45.45 -15.00-100.00  196
 15  \w    -63.00 -38.00   0.50    0.98    -- -102.00 125.00  60.00   50
 16  \w   -111.00 -69.00   0.50    0.98    -- -102.00 125.00  60.00   84
 17  \w    -22.00   3.00   0.50    0.24    --  -45.45  15.00  70.00   50
 18  \w    -69.00 -44.00   0.50    0.98    -- -102.00  61.00  30.00   50
 19  \w   -103.00 -76.00   0.50    0.98    -- -102.00  77.00-150.00   54
 20  \w    -68.00 -30.00   0.50    0.98    -- -102.00  61.00-150.00   76
 21  \w    -66.00 -35.00   0.50    0.98    -- -102.00  61.00-180.00   62
 22  \w    -16.00  10.00   0.50    0.24    --  -45.45  19.00-180.00   52
 23  \w    -64.00 -34.00   0.50    0.98    -- -102.00  77.00-150.00   60
 24  \w    -69.00 -31.00   0.50    0.98    -- -102.00  61.00-120.00   76
 25  \w    -54.00 -28.00   0.50    0.98    -- -102.00  61.00  90.00   52
;
_diffrn_measurement_device 'four-circle diffractometer'
_diffrn_measurement_device_type 'XtaLAB Synergy R, DW system, HyPix'
_diffrn_measurement_method '\w scans'
_diffrn_radiation_type CuK\a
_diffrn_radiation_wavelength 1.54184
_diffrn_reflns_av_R_equivalents 0.0267
_diffrn_reflns_av_unetI/netI 0.0296
_diffrn_reflns_Laue_measured_fraction_full 0.999
_diffrn_reflns_Laue_measured_fraction_max 0.950
_diffrn_reflns_limit_h_max 15
_diffrn_reflns_limit_h_min -13
_diffrn_reflns_limit_k_max 7
_diffrn_reflns_limit_k_min -4
_diffrn_reflns_limit_l_max 25
_diffrn_reflns_limit_l_min -25
_diffrn_reflns_number 9684
_diffrn_reflns_point_group_measured_fraction_full 0.999
_diffrn_reflns_point_group_measured_fraction_max 0.950
_diffrn_reflns_theta_full 67.684
_diffrn_reflns_theta_max 76.520
_diffrn_reflns_theta_min 3.613
_exptl_absorpt_coefficient_mu 0.791
_exptl_crystal_density_diffrn 1.262
_exptl_crystal_description block
_exptl_crystal_F_000 616
_refine_diff_density_max 0.144
_refine_diff_density_min -0.156
_refine_diff_density_rms 0.028
_refine_ls_extinction_coef 0.0035(4)
_refine_ls_extinction_expression Fc^*^=kFc[1+0.001xFc^2^\l^3^/sin(2\q)]^-1/4^
_refine_ls_extinction_method 'SHELXL-2017/1 (Sheldrick 2017)'
_refine_ls_goodness_of_fit_ref 1.067
_refine_ls_hydrogen_treatment constr
_refine_ls_matrix_type full
_refine_ls_number_parameters 194
_refine_ls_number_reflns 3067
_refine_ls_number_restraints 0
_refine_ls_restrained_S_all 1.067
_refine_ls_R_factor_all 0.0465
_refine_ls_R_factor_gt 0.0388
_refine_ls_shift/su_max 0.000
_refine_ls_shift/su_mean 0.000
_refine_ls_structure_factor_coef Fsqd
_refine_ls_weighting_details 'w=1/[\s^2^(Fo^2^)+(0.0518P)^2^+0.1867P] where P=(Fo^2^+2Fc^2^)/3'
_refine_ls_weighting_scheme calc
_refine_ls_wR_factor_gt 0.1070
_refine_ls_wR_factor_ref 0.1130
_reflns_Friedel_coverage 0.000
_reflns_number_gt 2523
_reflns_number_total 3067
_reflns_threshold_expression 'I > 2\s(I)'
_cod_data_source_file d4cc03343d2.cif
_cod_data_source_block zn-240312-f_auto
_cod_depositor_comments 'Adding full bibliography for 7133559--7133566.cif.'
_cod_database_code 7133566
_shelx_shelxl_version_number 2017/1
_shelx_space_group_comment
;
The symmetry employed for this shelxl refinement is uniquely defined
by the following loop, which should always be used as a source of
symmetry information in preference to the above space-group names.
They are only intended as comments.
;
_olex2_refinement_description
;
1. Fixed Uiso
 At 1.2 times of:
  All C(H) groups, All N(H,H,H) groups
 At 1.5 times of:
  All C(H,H,H) groups
2.a Ternary CH refined with riding coordinates:
 C2(H2)
2.b Aromatic/amide H refined with riding coordinates:
 C7(H7), C13(H13), C5(H5), C4(H4), C8(H8), C12(H12), C15(H15), C10(H10)
2.c Idealised Me refined as rotating group:
 N1(H1A,H1B,H1C), C9(H9A,H9B,H9C), C1(H1D,H1E,H1F)
;
_olex2_submission_special_instructions 'No special instructions were received'
_oxdiff_exptl_absorpt_empirical_details
;
Empirical correction (ABSPACK) includes:
- Absorption correction using spherical harmonics
- Frame scaling
;

loop_
_space_group_symop_operation_xyz
'x, y, z'
'-x, y+1/2, -z+1/2'
'-x, -y, -z'
'x, -y-1/2, z-1/2'

loop_
_atom_site_label
_atom_site_type_symbol
_atom_site_fract_x
_atom_site_fract_y
_atom_site_fract_z
_atom_site_U_iso_or_equiv
_atom_site_adp_type
_atom_site_occupancy
_atom_site_site_symmetry_order
_atom_site_calc_flag
_atom_site_refinement_flags_posn
_atom_site_refinement_flags_adp
_atom_site_refinement_flags_occupancy
_atom_site_disorder_assembly
_atom_site_disorder_group
O2 O 0.39318(8) -0.16791(17) 0.30541(5) 0.0613(3) Uani 1 1 d . . . . .
O3 O 0.04947(8) -0.12247(19) 0.70308(6) 0.0681(3) Uani 1 1 d . . . . .
F1 F 0.06242(9) -0.2848(2) 0.53262(6) 0.1071(4) Uani 1 1 d . . . . .
N1 N 0.46189(9) 0.52463(18) 0.68569(5) 0.0523(3) Uani 1 1 d . . . . .
H1A H 0.504130 0.638124 0.675442 0.063 Uiso 1 1 calc R U . . .
H1B H 0.501756 0.402092 0.686810 0.063 Uiso 1 1 calc R U . . .
H1C H 0.433400 0.547593 0.724410 0.063 Uiso 1 1 calc R U . . .
O1 O 0.41109(13) 0.1485(2) 0.35712(7) 0.0988(5) Uani 1 1 d . . . . .
C14 C 0.29397(10) -0.1132(2) 0.40131(6) 0.0476(3) Uani 1 1 d . . . . .
C6 C 0.12298(11) 0.0359(2) 0.68690(6) 0.0517(3) Uani 1 1 d . . . . .
C3 C 0.28627(11) 0.3390(2) 0.65694(6) 0.0498(3) Uani 1 1 d . . . . .
C16 C 0.37220(11) -0.0376(2) 0.35086(7) 0.0538(3) Uani 1 1 d . . . . .
C2 C 0.37184(12) 0.5013(2) 0.63599(7) 0.0558(3) Uani 1 1 d . . . . .
H2 H 0.336429 0.645148 0.630967 0.067 Uiso 1 1 calc R U . . .
C7 C 0.23137(11) -0.0084(2) 0.70227(7) 0.0566(3) Uani 1 1 d . . . . .
H7 H 0.250041 -0.138870 0.723319 0.068 Uiso 1 1 calc R U . . .
C13 C 0.24202(11) -0.3148(2) 0.39673(7) 0.0560(3) Uani 1 1 d . . . . .
H13 H 0.259151 -0.411062 0.363433 0.067 Uiso 1 1 calc R U . . .
C5 C 0.09577(12) 0.2347(3) 0.65790(7) 0.0589(4) Uani 1 1 d . . . . .
H5 H 0.023123 0.267758 0.647865 0.071 Uiso 1 1 calc R U . . .
C4 C 0.17740(12) 0.3836(2) 0.64399(7) 0.0577(3) Uani 1 1 d . . . . .
H4 H 0.158339 0.518004 0.625331 0.069 Uiso 1 1 calc R U . . .
C8 C 0.31175(11) 0.1395(2) 0.68657(7) 0.0568(3) Uani 1 1 d . . . . .
H8 H 0.384485 0.105372 0.695982 0.068 Uiso 1 1 calc R U . . .
C12 C 0.16427(13) -0.3745(3) 0.44161(9) 0.0680(4) Uani 1 1 d . . . . .
H12 H 0.128984 -0.509890 0.438749 0.082 Uiso 1 1 calc R U . . .
C15 C 0.26939(14) 0.0251(3) 0.45226(8) 0.0662(4) Uani 1 1 d . . . . .
H15 H 0.305231 0.159552 0.456349 0.079 Uiso 1 1 calc R U . . .
C11 C 0.14104(13) -0.2300(3) 0.48986(8) 0.0705(5) Uani 1 1 d . . . . .
C9 C -0.06083(13) -0.0924(4) 0.68206(9) 0.0775(5) Uani 1 1 d . . . . .
H9A H -0.063783 -0.072771 0.635898 0.116 Uiso 1 1 calc R U . . .
H9B H -0.090345 0.035509 0.702669 0.116 Uiso 1 1 calc R U . . .
H9C H -0.102929 -0.219432 0.693406 0.116 Uiso 1 1 calc R U . . .
C1 C 0.42249(16) 0.4424(4) 0.57167(7) 0.0812(5) Uani 1 1 d . . . . .
H1D H 0.479901 0.544814 0.562549 0.122 Uiso 1 1 calc R U . . .
H1E H 0.367526 0.449140 0.537791 0.122 Uiso 1 1 calc R U . . .
H1F H 0.452036 0.296184 0.574048 0.122 Uiso 1 1 calc R U . . .
C10 C 0.19241(16) -0.0334(3) 0.49719(8) 0.0791(5) Uani 1 1 d . . . . .
H10 H 0.176294 0.059505 0.531487 0.095 Uiso 1 1 calc R U . . .

loop_
_atom_site_aniso_label
_atom_site_aniso_U_11
_atom_site_aniso_U_22
_atom_site_aniso_U_33
_atom_site_aniso_U_23
_atom_site_aniso_U_13
_atom_site_aniso_U_12
O2 0.0635(6) 0.0709(6) 0.0503(5) -0.0008(5) 0.0160(4) 0.0015(5)
O3 0.0545(6) 0.0718(7) 0.0780(7) 0.0167(5) 0.0046(5) -0.0090(5)
F1 0.0863(7) 0.1521(11) 0.0848(7) 0.0416(7) 0.0423(6) 0.0057(7)
N1 0.0611(6) 0.0509(6) 0.0453(5) -0.0030(5) 0.0124(5) -0.0097(5)
O1 0.1221(11) 0.0760(8) 0.1000(10) -0.0113(7) 0.0438(8) -0.0500(8)
C14 0.0473(6) 0.0484(7) 0.0474(6) 0.0015(5) 0.0067(5) -0.0014(5)
C6 0.0504(7) 0.0557(7) 0.0492(7) 0.0020(6) 0.0072(5) -0.0001(6)
C3 0.0567(7) 0.0483(7) 0.0445(6) -0.0002(5) 0.0050(5) -0.0001(5)
C16 0.0521(7) 0.0548(8) 0.0550(7) 0.0024(6) 0.0099(6) -0.0082(6)
C2 0.0655(8) 0.0540(7) 0.0480(7) 0.0038(6) 0.0056(6) -0.0043(6)
C7 0.0547(7) 0.0501(7) 0.0651(8) 0.0101(6) 0.0015(6) 0.0035(6)
C13 0.0572(8) 0.0510(7) 0.0604(8) 0.0008(6) 0.0104(6) -0.0036(6)
C5 0.0499(7) 0.0658(8) 0.0610(8) 0.0072(7) 0.0000(6) 0.0082(6)
C4 0.0622(8) 0.0533(7) 0.0577(8) 0.0095(6) 0.0010(6) 0.0078(6)
C8 0.0474(7) 0.0553(7) 0.0676(8) 0.0070(6) 0.0002(6) 0.0037(6)
C12 0.0597(8) 0.0641(9) 0.0807(10) 0.0198(8) 0.0122(7) -0.0084(7)
C15 0.0754(9) 0.0642(9) 0.0594(8) -0.0116(7) 0.0127(7) -0.0076(7)
C11 0.0615(9) 0.0938(12) 0.0569(8) 0.0242(8) 0.0187(7) 0.0084(8)
C9 0.0547(8) 0.1040(13) 0.0738(10) 0.0129(10) 0.0014(7) -0.0165(9)
C1 0.0917(12) 0.1070(14) 0.0454(7) -0.0057(8) 0.0135(7) -0.0266(11)
C10 0.0899(12) 0.0941(13) 0.0544(8) -0.0097(8) 0.0232(8) 0.0049(10)

loop_
_atom_type_symbol
_atom_type_description
_atom_type_scat_dispersion_real
_atom_type_scat_dispersion_imag
_atom_type_scat_source
C C 0.0181 0.0091 'International Tables Vol C Tables 4.2.6.8 and 6.1.1.4'
H H 0.0000 0.0000 'International Tables Vol C Tables 4.2.6.8 and 6.1.1.4'
F F 0.0727 0.0534 'International Tables Vol C Tables 4.2.6.8 and 6.1.1.4'
N N 0.0311 0.0180 'International Tables Vol C Tables 4.2.6.8 and 6.1.1.4'
O O 0.0492 0.0322 'International Tables Vol C Tables 4.2.6.8 and 6.1.1.4'

loop_
_geom_angle_atom_site_label_1
_geom_angle_atom_site_label_2
_geom_angle_atom_site_label_3
_geom_angle
_geom_angle_site_symmetry_1
_geom_angle_site_symmetry_3
_geom_angle_publ_flag
C6 O3 C9 117.50(12) . . ?
H1A N1 H1B 109.5 . . ?
H1A N1 H1C 109.5 . . ?
H1B N1 H1C 109.5 . . ?
C2 N1 H1A 109.5 . . ?
C2 N1 H1B 109.5 . . ?
C2 N1 H1C 109.5 . . ?
C13 C14 C16 121.53(12) . . ?
C13 C14 C15 118.83(13) . . ?
C15 C14 C16 119.59(12) . . ?
O3 C6 C7 116.16(12) . . ?
O3 C6 C5 124.58(12) . . ?
C7 C6 C5 119.26(13) . . ?
C4 C3 C2 119.30(12) . . ?
C4 C3 C8 117.57(13) . . ?
C8 C3 C2 123.08(12) . . ?
O2 C16 C14 117.93(12) . . ?
O1 C16 O2 124.79(13) . . ?
O1 C16 C14 117.28(13) . . ?
N1 C2 C3 111.78(11) . . ?
N1 C2 H2 107.8 . . ?
N1 C2 C1 108.23(12) . . ?
C3 C2 H2 107.8 . . ?
C3 C2 C1 113.31(12) . . ?
C1 C2 H2 107.8 . . ?
C6 C7 H7 119.8 . . ?
C8 C7 C6 120.37(13) . . ?
C8 C7 H7 119.8 . . ?
C14 C13 H13 119.8 . . ?
C14 C13 C12 120.41(14) . . ?
C12 C13 H13 119.8 . . ?
C6 C5 H5 120.2 . . ?
C4 C5 C6 119.51(13) . . ?
C4 C5 H5 120.2 . . ?
C3 C4 C5 122.00(13) . . ?
C3 C4 H4 119.0 . . ?
C5 C4 H4 119.0 . . ?
C3 C8 H8 119.4 . . ?
C7 C8 C3 121.23(13) . . ?
C7 C8 H8 119.4 . . ?
C13 C12 H12 120.8 . . ?
C11 C12 C13 118.41(15) . . ?
C11 C12 H12 120.8 . . ?
C14 C15 H15 119.5 . . ?
C10 C15 C14 121.08(15) . . ?
C10 C15 H15 119.5 . . ?
F1 C11 C12 118.60(17) . . ?
C10 C11 F1 118.37(17) . . ?
C10 C11 C12 123.03(14) . . ?
O3 C9 H9A 109.5 . . ?
O3 C9 H9B 109.5 . . ?
O3 C9 H9C 109.5 . . ?
H9A C9 H9B 109.5 . . ?
H9A C9 H9C 109.5 . . ?
H9B C9 H9C 109.5 . . ?
C2 C1 H1D 109.5 . . ?
C2 C1 H1E 109.5 . . ?
C2 C1 H1F 109.5 . . ?
H1D C1 H1E 109.5 . . ?
H1D C1 H1F 109.5 . . ?
H1E C1 H1F 109.5 . . ?
C15 C10 H10 120.9 . . ?
C11 C10 C15 118.19(15) . . ?
C11 C10 H10 120.9 . . ?

loop_
_geom_bond_atom_site_label_1
_geom_bond_atom_site_label_2
_geom_bond_distance
_geom_bond_site_symmetry_2
_geom_bond_publ_flag
O2 C16 1.2582(17) . ?
O3 C6 1.3638(17) . ?
O3 C9 1.4200(19) . ?
F1 C11 1.3613(17) . ?
N1 H1A 0.8900 . ?
N1 H1B 0.8900 . ?
N1 H1C 0.8900 . ?
N1 C2 1.4951(18) . ?
O1 C16 1.2326(18) . ?
C14 C16 1.5020(17) . ?
C14 C13 1.3818(19) . ?
C14 C15 1.385(2) . ?
C6 C7 1.3830(19) . ?
C6 C5 1.385(2) . ?
C3 C2 1.5084(19) . ?
C3 C4 1.380(2) . ?
C3 C8 1.3896(19) . ?
C2 H2 0.9800 . ?
C2 C1 1.520(2) . ?
C7 H7 0.9300 . ?
C7 C8 1.376(2) . ?
C13 H13 0.9300 . ?
C13 C12 1.391(2) . ?
C5 H5 0.9300 . ?
C5 C4 1.383(2) . ?
C4 H4 0.9300 . ?
C8 H8 0.9300 . ?
C12 H12 0.9300 . ?
C12 C11 1.362(3) . ?
C15 H15 0.9300 . ?
C15 C10 1.383(2) . ?
C11 C10 1.357(3) . ?
C9 H9A 0.9600 . ?
C9 H9B 0.9600 . ?
C9 H9C 0.9600 . ?
C1 H1D 0.9600 . ?
C1 H1E 0.9600 . ?
C1 H1F 0.9600 . ?
C10 H10 0.9300 . ?

loop_
_geom_hbond_atom_site_label_D
_geom_hbond_atom_site_label_H
_geom_hbond_atom_site_label_A
_geom_hbond_distance_DH
_geom_hbond_distance_HA
_geom_hbond_distance_DA
_geom_hbond_angle_DHA
_geom_hbond_site_symmetry_A
_geom_hbond_publ_flag
N1 H1A O1 0.89 1.80 2.6834(15) 171.6 3_666 yes
N1 H1B O2 0.89 1.92 2.8035(16) 170.6 3_656 yes
N1 H1C O2 0.89 1.90 2.7682(14) 164.8 4_566 yes
C7 H7 O2 0.93 2.68 3.4825(18) 145.0 4_556 yes
C13 H13 O2 0.93 2.53 2.8153(16) 98.2 . yes
C5 H5 O3 0.93 3.29 3.5176(19) 96.4 2_556 yes
C4 H4 F1 0.93 2.52 3.3428(18) 147.0 1_565 yes
C8 H8 N1 0.93 2.73 2.9748(18) 96.2 . yes
C12 H12 F1 0.93 2.73 3.511(2) 142.1 3_546 yes
C15 H15 O1 0.93 2.45 2.7527(19) 99.1 . yes
C1 H1D O1 0.96 2.81 3.514(2) 130.8 3_666 yes

loop_
_geom_torsion_atom_site_label_1
_geom_torsion_atom_site_label_2
_geom_torsion_atom_site_label_3
_geom_torsion_atom_site_label_4
_geom_torsion
_geom_torsion_site_symmetry_1
_geom_torsion_site_symmetry_2
_geom_torsion_site_symmetry_3
_geom_torsion_site_symmetry_4
_geom_torsion_publ_flag
O3 C6 C7 C8 178.59(13) . . . . ?
O3 C6 C5 C4 179.66(13) . . . . ?
F1 C11 C10 C15 -177.68(16) . . . . ?
C14 C13 C12 C11 -0.1(2) . . . . ?
C14 C15 C10 C11 -0.3(3) . . . . ?
C6 C7 C8 C3 2.0(2) . . . . ?
C6 C5 C4 C3 1.3(2) . . . . ?
C16 C14 C13 C12 -175.52(13) . . . . ?
C16 C14 C15 C10 175.75(15) . . . . ?
C2 C3 C4 C5 175.44(13) . . . . ?
C2 C3 C8 C7 -177.00(13) . . . . ?
C7 C6 C5 C4 0.9(2) . . . . ?
C13 C14 C16 O2 -3.2(2) . . . . ?
C13 C14 C16 O1 176.76(15) . . . . ?
C13 C14 C15 C10 -1.6(2) . . . . ?
C13 C12 C11 F1 177.86(14) . . . . ?
C13 C12 C11 C10 -1.9(3) . . . . ?
C5 C6 C7 C8 -2.6(2) . . . . ?
C4 C3 C2 N1 140.63(13) . . . . ?
C4 C3 C2 C1 -96.75(17) . . . . ?
C4 C3 C8 C7 0.2(2) . . . . ?
C8 C3 C2 N1 -42.22(18) . . . . ?
C8 C3 C2 C1 80.39(18) . . . . ?
C8 C3 C4 C5 -1.9(2) . . . . ?
C12 C11 C10 C15 2.1(3) . . . . ?
C15 C14 C16 O2 179.61(14) . . . . ?
C15 C14 C16 O1 -0.5(2) . . . . ?
C15 C14 C13 C12 1.7(2) . . . . ?
C9 O3 C6 C7 -173.68(14) . . . . ?
C9 O3 C6 C5 7.6(2) . . . . ?
